data_7248757
loop_
_publ_author_name
'Niu, Lujie'
'Zhang, Rui'
'Zhang, Qiang'
'Wang, Dong'
'Bi, Yanlei'
'Wen, Guangwu'
'Qin, Lu-Chang'

_publ_section_title
;
 Carbon-coated silicon/graphite oxide composites as anode materials for
 highly stable lithium-ion batteries.
;
_journal_issue 24
_journal_name_full 'Physical chemistry chemical physics : PCCP'
_journal_page_first 17292
_journal_page_last 17302
_journal_paper_doi 10.1039/d4cp01424c
_journal_volume 26
_journal_year 2024
_chemical_formula_structural Si
_chemical_formula_sum Si
_space_group_IT_number 164
_space_group_name_Hall '-P 3 2"'
_space_group_name_H-M_alt 'P -3 m 1'
_symmetry_Int_Tables_number 164
_symmetry_space_group_name_H-M 'P -3 m 1'
_cell_angle_alpha 90.00000000
_cell_angle_beta 90.00000000
_cell_angle_gamma 120.00000000
_cell_formula_units_Z 58
_cell_length_a 9.93653882
_cell_length_b 9.93653882
_cell_length_c 15.99433626
_cell_volume 1367.625
_cod_data_source_file d4cp01424c1.cif
_cod_data_source_block Si
_cod_depositor_comments
;

2024-06-04
Formula fixed to be consistent with given Z
                 miguel

 Adding full bibliography for 7248757.cif.
;
_cod_original_cell_volume 1367.62528406
_cod_original_sg_symbol_H-M P-3m1
_cod_original_formula_sum Si58
_cod_database_code 7248757

loop_
_symmetry_equiv_pos_site_id
_symmetry_equiv_pos_as_xyz
1 'x, y, z'
2 '-x, -y, -z'
3 '-y, x-y, z'
4 'y, -x+y, -z'
5 '-x+y, -x, z'
6 'x-y, x, -z'
7 'y, x, -z'
8 '-y, -x, z'
9 'x-y, -y, -z'
10 '-x+y, y, z'
11 '-x, -x+y, -z'
12 'x, x-y, z'

loop_
_atom_site_type_symbol
_atom_site_label
_atom_site_symmetry_multiplicity
_atom_site_fract_x
_atom_site_fract_y
_atom_site_fract_z
_atom_site_occupancy
Si Si0 12 0.00051663 0.24465572 0.82633103 1
Si Si1 12 0.00104274 0.38056152 0.29529711 1
Si Si2 12 0.08758108 0.42111112 0.94186257 1
Si Si3 6 0.13342991 0.26685981 0.50049610 1
Si Si4 6 0.20858764 0.41717528 0.62293467 1
Si Si5 6 0.20870013 0.41740026 0.37839509 1
Si Si6 2 0.33333333 0.66666667 0.42870942 1
Si Si7 2 0.33333333 0.66666667 0.57275696 1
